data_7230296
loop_
_publ_author_name
'Bulut, Aysun'
'Maares, Maria'
'Atak, Kaan'
'Zorlu, Yunus'
'\,Co\,sut, B\"unyemin'
'Zubieta, Jon'
'Beckmann, Jens'
'Haase, Hajo'
'Y\"ucesan, G\"undo\(g'

_publ_section_title
;
 Mimicking cellular phospholipid bilayer packing creates predictable
 crystalline molecular metal--organophosphonate macrocycles and cages
;
_journal_issue 15
_journal_name_full CrystEngComm
_journal_page_first 2152
_journal_paper_doi 10.1039/C8CE00072G
_journal_volume 20
_journal_year 2018
_chemical_formula_sum 'C40 H38 Cu2 N4 O15 P4'
_chemical_formula_weight 1065.70
_space_group_crystal_system triclinic
_space_group_IT_number 2
_space_group_name_Hall '-P 1'
_space_group_name_H-M_alt 'P -1'
_symmetry_space_group_name_Hall '-P 1'
_symmetry_space_group_name_H-M 'P -1'
_atom_sites_solution_hydrogens mixed
_audit_update_record
;
2017-07-22 deposited with the CCDC.
2018-03-13 downloaded from the CCDC.
;
_cell_angle_alpha 93.658(2)
_cell_angle_beta 94.070(2)
_cell_angle_gamma 94.367(2)
_cell_formula_units_Z 2
_cell_length_a 12.2401(4)
_cell_length_b 12.5701(4)
_cell_length_c 13.4190(5)
_cell_measurement_reflns_used 9799
_cell_measurement_temperature 100.(2)
_cell_measurement_theta_max 28.36
_cell_measurement_theta_min 2.43
_cell_volume 2048.47(12)
_computing_cell_refinement 'APEX2 v2014.11-0 (Bruker AXS)'
_computing_data_collection 'Bruker Instrument Service v2013.12.0.0 (Bruker AXS)'
_computing_data_reduction 'SAINT V8.34A (Bruker AXS)'
_computing_molecular_graphics 'MERCURY (Macrae et al., 2006)'
_computing_publication_material 'PLATON V1.16 (Spek, 2009), SHELXTL V6.14 (Bruker AXS)'
_computing_structure_refinement 'SHELXTL V6.14 (Bruker AXS)'
_computing_structure_solution 'SHELXTL V6.14 (Bruker AXS)'
_diffrn_ambient_temperature 100.(2)
_diffrn_measured_fraction_theta_full 0.997
_diffrn_measured_fraction_theta_max 0.997
_diffrn_measurement_device_type 'Bruker Venture D8'
_diffrn_measurement_method '\f and \w scans'
_diffrn_radiation_monochromator graphite
_diffrn_radiation_type MoK\a
_diffrn_radiation_wavelength 0.71073
_diffrn_reflns_av_R_equivalents 0.0651
_diffrn_reflns_av_unetI/netI 0.0235
_diffrn_reflns_limit_h_max 16
_diffrn_reflns_limit_h_min -16
_diffrn_reflns_limit_k_max 16
_diffrn_reflns_limit_k_min -16
_diffrn_reflns_limit_l_max 17
_diffrn_reflns_limit_l_min -17
_diffrn_reflns_number 147459
_diffrn_reflns_theta_full 28.40
_diffrn_reflns_theta_max 28.40
_diffrn_reflns_theta_min 2.24
_diffrn_source 'fine-focus sealed tube'
_diffrn_source_type 'sealed tube'
_exptl_absorpt_coefficient_mu 1.274
_exptl_absorpt_correction_T_max 0.87
_exptl_absorpt_correction_T_min 0.79
_exptl_absorpt_correction_type multi-scan
_exptl_absorpt_process_details 'SADABS V2014/5 (Bruker AXS)'
_exptl_crystal_colour blue
_exptl_crystal_density_diffrn 1.728
_exptl_crystal_density_method 'not measured'
_exptl_crystal_description 'square prism'
_exptl_crystal_F_000 1088
_exptl_crystal_size_max 0.190
_exptl_crystal_size_mid 0.150
_exptl_crystal_size_min 0.110
_refine_diff_density_max 0.522
_refine_diff_density_min -0.441
_refine_ls_extinction_method none
_refine_ls_goodness_of_fit_ref 1.071
_refine_ls_hydrogen_treatment mixed
_refine_ls_matrix_type full
_refine_ls_number_parameters 616
_refine_ls_number_reflns 10259
_refine_ls_number_restraints 13
_refine_ls_restrained_S_all 1.071
_refine_ls_R_factor_all 0.0443
_refine_ls_R_factor_gt 0.0314
_refine_ls_shift/su_max 0.001
_refine_ls_shift/su_mean 0.000
_refine_ls_structure_factor_coef Fsqd
_refine_ls_weighting_details 'w=1/[\s^2^(Fo^2^)+(0.0269P)^2^+3.7096P] where P=(Fo^2^+2Fc^2^)/3'
_refine_ls_weighting_scheme calc
_refine_ls_wR_factor_gt 0.0735
_refine_ls_wR_factor_ref 0.0788
_reflns_number_gt 8589
_reflns_number_total 10259
_reflns_threshold_expression 'I > 2\s(I)'
_cod_data_source_file c8ce00072g2.cif
_cod_data_source_block I_CCDC1
_cod_depositor_comments 'Adding full bibliography for 7230295--7230296.cif.'
_cod_database_code 7230296

loop_
_space_group_symop_operation_xyz
'x, y, z'
'-x, -y, -z'

loop_
_atom_site_type_symbol
_atom_site_label
_atom_site_fract_x
_atom_site_fract_y
_atom_site_fract_z
_atom_site_U_iso_or_equiv
_atom_site_adp_type
_atom_site_calc_flag
_atom_site_refinement_flags_adp
_atom_site_refinement_flags_posn
_atom_site_occupancy
C C1 0.93614(18) 0.20997(18) 0.96088(17) 0.0141(4) Uani d . . 1
H H1 0.9198 0.2768 0.9909 0.017 Uiso calc U R 1
C C2 1.04449(18) 0.19391(19) 0.94417(17) 0.0164(4) Uani d . . 1
H H2 1.1014 0.2488 0.9626 0.02 Uiso calc U R 1
C C3 1.06813(18) 0.09682(19) 0.90025(17) 0.0171(5) Uani d . . 1
H H3 1.1414 0.0845 0.8868 0.021 Uiso calc U R 1
C C4 0.98353(18) 0.01736(19) 0.87595(16) 0.0150(4) Uani d . . 1
H H4 0.9983 -0.0501 0.8461 0.018 Uiso calc U R 1
C C5 0.87701(17) 0.03796(17) 0.89599(15) 0.0111(4) Uani d . . 1
C C6 0.78039(18) -0.04002(17) 0.87552(15) 0.0112(4) Uani d . . 1
C C7 0.78601(19) -0.14636(17) 0.84270(16) 0.0152(4) Uani d . . 1
H H7 0.855 -0.1741 0.8338 0.018 Uiso calc U R 1
C C8 0.6891(2) -0.21131(18) 0.82312(17) 0.0164(5) Uani d . . 1
H H8 0.6909 -0.2841 0.7999 0.02 Uiso calc U R 1
C C9 0.58987(19) -0.16905(17) 0.83775(16) 0.0144(4) Uani d . . 1
H H9 0.5226 -0.2119 0.8234 0.017 Uiso calc U R 1
C C10 0.59040(18) -0.06332(17) 0.87360(16) 0.0120(4) Uani d . . 1
H H10 0.5225 -0.0349 0.8856 0.014 Uiso calc U R 1
C C11 0.39171(16) 0.30580(16) 0.93141(15) 0.0079(4) Uani d . . 1
C C12 0.44948(16) 0.35187(16) 1.01652(15) 0.0094(4) Uani d . . 1
H H12 0.5153 0.3231 1.0401 0.011 Uiso calc U R 1
C C13 0.41303(16) 0.44113(16) 1.06968(15) 0.0089(4) Uani d . . 1
H H13 0.4549 0.4717 1.1283 0.011 Uiso calc U R 1
C C14 0.31789(16) 0.48480(15) 1.03822(15) 0.0076(4) Uani d . . 1
C C15 0.25595(16) 0.44042(16) 0.94874(15) 0.0091(4) Uani d . . 1
C C16 0.15842(17) 0.48317(17) 0.91150(16) 0.0110(4) Uani d . . 1
H H16 0.1299 0.5399 0.9491 0.013 Uiso calc U R 1
C C17 0.10466(17) 0.44403(17) 0.82215(16) 0.0125(4) Uani d . . 1
H H17 0.0399 0.4743 0.7979 0.015 Uiso calc U R 1
C C18 0.14515(17) 0.35910(17) 0.76610(16) 0.0124(4) Uani d . . 1
H H18 0.1089 0.3337 0.7032 0.015 Uiso calc U R 1
C C19 0.23633(17) 0.31294(17) 0.80161(16) 0.0109(4) Uani d . . 1
H H19 0.261 0.2539 0.7641 0.013 Uiso calc U R 1
C C20 0.29478(16) 0.35153(16) 0.89343(15) 0.0088(4) Uani d . . 1
C C21 0.44536(19) 0.23673(19) 0.42321(17) 0.0162(4) Uani d . . 1
H H21 0.4284 0.3082 0.4382 0.019 Uiso calc U R 1
C C22 0.55447(19) 0.2152(2) 0.41953(19) 0.0198(5) Uani d . . 1
H H22 0.6115 0.2709 0.4333 0.024 Uiso calc U R 1
C C23 0.57905(19) 0.1115(2) 0.39553(19) 0.0207(5) Uani d . . 1
H H23 0.6532 0.0954 0.3914 0.025 Uiso calc U R 1
C C24 0.49413(19) 0.03133(19) 0.37755(17) 0.0165(4) Uani d . . 1
H H24 0.5092 -0.0403 0.3607 0.02 Uiso calc U R 1
C C25 0.38679(18) 0.05787(17) 0.38468(16) 0.0121(4) Uani d . . 1
C C26 0.28958(18) -0.01987(17) 0.36828(15) 0.0117(4) Uani d . . 1
C C27 0.2940(2) -0.12811(18) 0.34220(17) 0.0168(5) Uani d . . 1
H H27 0.3625 -0.1569 0.3335 0.02 Uiso calc U R 1
C C28 0.1972(2) -0.19325(19) 0.32910(19) 0.0210(5) Uani d . . 1
H H28 0.1984 -0.2673 0.3103 0.025 Uiso calc U R 1
C C29 0.0983(2) -0.14980(19) 0.34356(18) 0.0195(5) Uani d . . 1
H H29 0.0311 -0.1936 0.3367 0.023 Uiso calc U R 1
C C30 0.09969(19) -0.04117(18) 0.36828(17) 0.0160(4) Uani d . . 1
H H30 0.032 -0.0109 0.3775 0.019 Uiso calc U R 1
C C31 0.17820(16) 0.53399(16) 0.46199(15) 0.0086(4) Uani d . . 1
C C32 0.08528(17) 0.58612(16) 0.44173(15) 0.0101(4) Uani d . . 1
H H32 0.0459 0.5731 0.378 0.012 Uiso calc U R 1
C C33 0.04711(17) 0.65849(16) 0.51340(16) 0.0104(4) Uani d . . 1
H H33 -0.0168 0.694 0.4968 0.013 Uiso calc U R 1
C C34 0.10086(16) 0.67847(16) 0.60682(15) 0.0091(4) Uani d . . 1
C C35 0.19681(17) 0.62400(16) 0.63237(15) 0.0089(4) Uani d . . 1
C C36 0.25382(17) 0.63913(17) 0.72858(16) 0.0116(4) Uani d . . 1
H H36 0.2278 0.6861 0.7782 0.014 Uiso calc U R 1
C C37 0.34591(18) 0.58708(18) 0.75107(17) 0.0141(4) Uani d . . 1
H H37 0.3827 0.598 0.8161 0.017 Uiso calc U R 1
C C38 0.38631(18) 0.51774(18) 0.67886(17) 0.0142(4) Uani d . . 1
H H38 0.4506 0.4826 0.695 0.017 Uiso calc U R 1
C C39 0.33320(17) 0.50055(17) 0.58511(16) 0.0125(4) Uani d . . 1
H H39 0.3614 0.4536 0.5367 0.015 Uiso calc U R 1
C C40 0.23640(16) 0.55202(16) 0.55902(15) 0.0087(4) Uani d . . 1
Cu Cu1 0.69411(2) 0.15284(2) 0.94832(2) 0.00786(6) Uani d . . 1
Cu Cu2 0.20168(2) 0.18237(2) 0.40097(2) 0.00889(6) Uani d . . 1
H H2W 0.680(2) 0.0458(14) 1.1136(19) 0.013 Uiso d U D 1
H H3W 0.7493(17) 0.1279(18) 1.1517(17) 0.013 Uiso d U D 1
H H3O 0.5298(19) 0.2730(17) 0.780(2) 0.013 Uiso d U D 1
H H5O 0.156(2) 0.5373(18) 1.1812(17) 0.013 Uiso d U D 1
H H9W 0.195(2) 0.1467(14) 0.5950(18) 0.013 Uiso d U D 1
H H10W 0.221(2) 0.2519(14) 0.5865(19) 0.013 Uiso d U D 1
H H10O 0.341(2) 0.5276(19) 0.2977(17) 0.013 Uiso d U D 1
H H12O -0.0397(18) 0.6630(18) 0.767(2) 0.013 Uiso d U D 1
H H15W 0.1890(18) -0.0137(16) 0.6875(18) 0.013 Uiso d U D 1
H H16W 0.2687(18) 0.0600(19) 0.7258(15) 0.013 Uiso d U D 1
N N1 0.85403(14) 0.13445(14) 0.93615(13) 0.0106(3) Uani d . . 1
N N2 0.68309(15) 0.00005(14) 0.89185(13) 0.0100(3) Uani d . . 1
N N3 0.36323(15) 0.15973(14) 0.40633(13) 0.0115(3) Uani d . . 1
N N4 0.19270(15) 0.02287(14) 0.37967(13) 0.0109(3) Uani d . . 1
O O1 0.53689(12) 0.15750(12) 0.93973(11) 0.0106(3) Uani d . . 1
O O2 0.69819(13) 0.11003(12) 1.10753(12) 0.0138(3) Uani d . D 1
O O3 0.48386(12) 0.22319(12) 0.76856(11) 0.0116(3) Uani d . D 1
O O4 0.35144(12) 0.10119(12) 0.84785(11) 0.0120(3) Uani d . . 1
O O5 0.16006(12) 0.58035(12) 1.13604(11) 0.0118(3) Uani d . D 1
O O6 0.28110(12) 0.69197(11) 1.03748(11) 0.0104(3) Uani d . . 1
O O7 0.35749(12) 0.62226(12) 1.20224(11) 0.0105(3) Uani d . . 1
O O8 0.23212(13) 0.33643(12) 0.40782(11) 0.0125(3) Uani d . . 1
O O9 0.18233(14) 0.19846(13) 0.56342(12) 0.0159(3) Uani d . D 1
O O10 0.33997(12) 0.48669(13) 0.34272(12) 0.0133(3) Uani d . D 1
O O11 0.14314(12) 0.44384(12) 0.27320(11) 0.0107(3) Uani d . . 1
O O12 0.00852(12) 0.70963(12) 0.78378(11) 0.0123(3) Uani d . D 1
O O13 0.13673(12) 0.85611(12) 0.73678(11) 0.0127(3) Uani d . . 1
O O14 -0.04776(12) 0.81927(12) 0.63911(12) 0.0128(3) Uani d . . 1
O O15 0.22907(16) 0.04047(14) 0.67386(13) 0.0214(4) Uani d . D 1
P P1 0.44247(4) 0.18749(4) 0.87167(4) 0.00777(10) Uani d . . 1
P P2 0.28155(4) 0.60335(4) 1.10754(4) 0.00769(10) Uani d . . 1
P P3 0.22115(4) 0.44299(4) 0.36553(4) 0.00830(10) Uani d . . 1
P P4 0.04816(4) 0.77427(4) 0.69385(4) 0.00863(10) Uani d . . 1

loop_
_atom_site_aniso_label
_atom_site_aniso_U_11
_atom_site_aniso_U_22
_atom_site_aniso_U_33
_atom_site_aniso_U_12
_atom_site_aniso_U_13
_atom_site_aniso_U_23
C1 0.0120(10) 0.0121(10) 0.0185(11) 0.0025(8) -0.0005(8) 0.0037(8)
C2 0.0112(10) 0.0194(11) 0.0190(11) 0.0003(8) -0.0009(8) 0.0069(9)
C3 0.0100(10) 0.0256(12) 0.0177(11) 0.0057(9) 0.0031(8) 0.0088(9)
C4 0.0144(10) 0.0197(11) 0.0125(10) 0.0076(9) 0.0039(8) 0.0022(8)
C5 0.0124(10) 0.0127(10) 0.0088(9) 0.0047(8) -0.0002(7) 0.0026(8)
C6 0.0138(10) 0.0122(10) 0.0085(9) 0.0046(8) 0.0017(8) 0.0020(8)
C7 0.0217(11) 0.0123(10) 0.0134(10) 0.0073(9) 0.0068(9) 0.0008(8)
C8 0.0280(13) 0.0089(10) 0.0133(10) 0.0035(9) 0.0061(9) 0.0000(8)
C9 0.0199(11) 0.0118(10) 0.0109(10) -0.0019(8) 0.0006(8) 0.0018(8)
C10 0.0130(10) 0.0125(10) 0.0107(10) 0.0016(8) 0.0009(8) 0.0024(8)
C11 0.0067(9) 0.0076(9) 0.0097(9) 0.0008(7) 0.0016(7) 0.0010(7)
C12 0.0075(9) 0.0094(9) 0.0116(9) 0.0021(7) 0.0005(7) 0.0020(7)
C13 0.0079(9) 0.0090(9) 0.0096(9) 0.0006(7) -0.0007(7) 0.0010(7)
C14 0.0072(9) 0.0062(9) 0.0098(9) 0.0005(7) 0.0018(7) 0.0015(7)
C15 0.0074(9) 0.0087(9) 0.0113(9) 0.0004(7) 0.0011(7) 0.0017(7)
C16 0.0090(9) 0.0104(10) 0.0137(10) 0.0030(7) 0.0005(8) -0.0002(8)
C17 0.0082(9) 0.0130(10) 0.0164(10) 0.0034(8) -0.0014(8) 0.0008(8)
C18 0.0116(10) 0.0132(10) 0.0115(10) -0.0004(8) -0.0030(8) -0.0001(8)
C19 0.0098(9) 0.0111(10) 0.0117(10) 0.0015(8) 0.0002(8) -0.0010(8)
C20 0.0082(9) 0.0078(9) 0.0102(9) -0.0004(7) -0.0002(7) 0.0018(7)
C21 0.0145(11) 0.0157(11) 0.0184(11) 0.0018(8) 0.0000(8) 0.0015(9)
C22 0.0123(11) 0.0214(12) 0.0251(12) -0.0022(9) -0.0011(9) 0.0041(10)
C23 0.0127(11) 0.0276(13) 0.0235(12) 0.0067(9) 0.0031(9) 0.0069(10)
C24 0.0157(11) 0.0186(11) 0.0169(11) 0.0079(9) 0.0030(9) 0.0046(9)
C25 0.0133(10) 0.0132(10) 0.0108(10) 0.0050(8) 0.0013(8) 0.0028(8)
C26 0.0154(10) 0.0112(10) 0.0094(9) 0.0048(8) 0.0020(8) 0.0020(8)
C27 0.0220(12) 0.0126(10) 0.0172(11) 0.0061(9) 0.0058(9) 0.0012(8)
C28 0.0306(13) 0.0106(11) 0.0223(12) 0.0025(9) 0.0048(10) 0.0001(9)
C29 0.0221(12) 0.0130(11) 0.0227(12) -0.0036(9) 0.0003(9) 0.0026(9)
C30 0.0153(11) 0.0142(11) 0.0184(11) 0.0015(8) -0.0004(9) 0.0026(8)
C31 0.0089(9) 0.0080(9) 0.0088(9) -0.0001(7) 0.0012(7) 0.0008(7)
C32 0.0107(9) 0.0096(9) 0.0099(9) 0.0014(7) -0.0004(7) 0.0006(7)
C33 0.0085(9) 0.0107(10) 0.0125(10) 0.0028(7) 0.0002(7) 0.0017(8)
C34 0.0082(9) 0.0074(9) 0.0121(9) 0.0012(7) 0.0026(7) 0.0005(7)
C35 0.0088(9) 0.0073(9) 0.0107(9) -0.0005(7) 0.0015(7) 0.0009(7)
C36 0.0104(10) 0.0124(10) 0.0117(10) 0.0020(8) 0.0001(8) -0.0012(8)
C37 0.0116(10) 0.0168(11) 0.0131(10) 0.0010(8) -0.0049(8) 0.0003(8)
C38 0.0085(9) 0.0161(11) 0.0182(11) 0.0045(8) -0.0017(8) 0.0008(8)
C39 0.0095(10) 0.0121(10) 0.0158(10) 0.0036(8) 0.0005(8) -0.0017(8)
C40 0.0071(9) 0.0085(9) 0.0104(9) -0.0001(7) 0.0005(7) 0.0010(7)
Cu1 0.00668(12) 0.00659(12) 0.01044(12) 0.00234(9) 0.00012(9) -0.00009(9)
Cu2 0.00868(12) 0.00774(12) 0.01040(12) 0.00294(9) -0.00018(9) 0.00004(9)
N1 0.0099(8) 0.0101(8) 0.0123(8) 0.0033(7) 0.0020(7) 0.0014(7)
N2 0.0119(8) 0.0099(8) 0.0087(8) 0.0031(7) 0.0011(6) 0.0006(6)
N3 0.0105(8) 0.0114(8) 0.0131(9) 0.0031(7) 0.0010(7) 0.0020(7)
N4 0.0118(9) 0.0096(8) 0.0114(8) 0.0025(7) -0.0007(7) 0.0011(7)
O1 0.0080(7) 0.0101(7) 0.0135(7) 0.0030(5) -0.0010(6) 0.0000(6)
O2 0.0171(8) 0.0109(7) 0.0122(7) -0.0025(6) -0.0047(6) 0.0022(6)
O3 0.0112(7) 0.0117(7) 0.0113(7) -0.0009(6) 0.0021(6) -0.0018(6)
O4 0.0100(7) 0.0094(7) 0.0158(7) 0.0000(6) -0.0019(6) 0.0002(6)
O5 0.0100(7) 0.0126(7) 0.0137(7) 0.0022(6) 0.0035(6) 0.0034(6)
O6 0.0107(7) 0.0085(7) 0.0123(7) 0.0021(5) 0.0012(6) 0.0010(5)
O7 0.0120(7) 0.0094(7) 0.0100(7) 0.0007(5) 0.0008(6) -0.0002(5)
O8 0.0152(8) 0.0075(7) 0.0149(7) 0.0026(6) -0.0006(6) 0.0014(6)
O9 0.0229(9) 0.0142(8) 0.0109(7) 0.0044(7) 0.0001(6) 0.0019(6)
O10 0.0087(7) 0.0184(8) 0.0139(7) 0.0024(6) 0.0025(6) 0.0063(6)
O11 0.0114(7) 0.0110(7) 0.0093(7) 0.0002(6) -0.0004(6) 0.0000(5)
O12 0.0104(7) 0.0136(8) 0.0121(7) -0.0009(6) 0.0007(6) -0.0015(6)
O13 0.0115(7) 0.0098(7) 0.0159(8) 0.0003(6) -0.0028(6) -0.0022(6)
O14 0.0093(7) 0.0122(7) 0.0167(8) 0.0044(6) -0.0020(6) -0.0020(6)
O15 0.0285(10) 0.0158(8) 0.0181(8) -0.0041(7) -0.0086(7) 0.0048(7)
P1 0.0068(2) 0.0064(2) 0.0100(2) 0.00127(18) -0.00009(18) -0.00086(18)
P2 0.0073(2) 0.0066(2) 0.0093(2) 0.00154(18) 0.00132(18) -0.00009(18)
P3 0.0087(2) 0.0075(2) 0.0088(2) 0.00185(18) 0.00103(18) -0.00023(18)
P4 0.0073(2) 0.0081(2) 0.0102(2) 0.00197(18) -0.00047(18) -0.00194(19)

loop_
_atom_type_symbol
_atom_type_description
_atom_type_scat_dispersion_real
_atom_type_scat_dispersion_imag
_atom_type_scat_source
C C 0.0033 0.0016 'International Tables Vol C Tables 4.2.6.8 and 6.1.1.4'
H H 0.0000 0.0000 'International Tables Vol C Tables 4.2.6.8 and 6.1.1.4'
Cu Cu 0.3201 1.2651 'International Tables Vol C Tables 4.2.6.8 and 6.1.1.4'
N N 0.0061 0.0033 'International Tables Vol C Tables 4.2.6.8 and 6.1.1.4'
O O 0.0106 0.0060 'International Tables Vol C Tables 4.2.6.8 and 6.1.1.4'
P P 0.1023 0.0942 'International Tables Vol C Tables 4.2.6.8 and 6.1.1.4'

loop_
_geom_angle_atom_site_label_1
_geom_angle_atom_site_label_2
_geom_angle_atom_site_label_3
_geom_angle_site_symmetry_1
_geom_angle_site_symmetry_3
_geom_angle
N1 C1 C2 . . 122.2(2)
N1 C1 H1 . . 118.9
C2 C1 H1 . . 118.9
C3 C2 C1 . . 118.8(2)
C3 C2 H2 . . 120.6
C1 C2 H2 . . 120.6
C2 C3 C4 . . 119.3(2)
C2 C3 H3 . . 120.4
C4 C3 H3 . . 120.4
C3 C4 C5 . . 119.0(2)
C3 C4 H4 . . 120.5
C5 C4 H4 . . 120.5
N1 C5 C4 . . 121.3(2)
N1 C5 C6 . . 114.29(18)
C4 C5 C6 . . 124.4(2)
N2 C6 C7 . . 121.4(2)
N2 C6 C5 . . 114.49(18)
C7 C6 C5 . . 124.1(2)
C8 C7 C6 . . 118.8(2)
C8 C7 H7 . . 120.6
C6 C7 H7 . . 120.6
C9 C8 C7 . . 119.4(2)
C9 C8 H8 . . 120.3
C7 C8 H8 . . 120.3
C10 C9 C8 . . 118.8(2)
C10 C9 H9 . . 120.6
C8 C9 H9 . . 120.6
N2 C10 C9 . . 122.2(2)
N2 C10 H10 . . 118.9
C9 C10 H10 . . 118.9
C12 C11 C20 . . 119.53(18)
C12 C11 P1 . . 117.69(15)
C20 C11 P1 . . 122.77(15)
C11 C12 C13 . . 121.20(19)
C11 C12 H12 . . 119.4
C13 C12 H12 . . 119.4
C14 C13 C12 . . 121.16(19)
C14 C13 H13 . . 119.4
C12 C13 H13 . . 119.4
C13 C14 C15 . . 119.54(18)
C13 C14 P2 . . 117.94(15)
C15 C14 P2 . . 122.36(15)
C16 C15 C14 . . 122.16(19)
C16 C15 C20 . . 118.66(19)
C14 C15 C20 . . 119.15(18)
C17 C16 C15 . . 121.09(19)
C17 C16 H16 . . 119.5
C15 C16 H16 . . 119.5
C16 C17 C18 . . 120.12(19)
C16 C17 H17 . . 119.9
C18 C17 H17 . . 119.9
C19 C18 C17 . . 120.4(2)
C19 C18 H18 . . 119.8
C17 C18 H18 . . 119.8
C18 C19 C20 . . 121.18(19)
C18 C19 H19 . . 119.4
C20 C19 H19 . . 119.4
C19 C20 C15 . . 118.42(18)
C19 C20 C11 . . 122.28(19)
C15 C20 C11 . . 119.29(18)
N3 C21 C22 . . 121.9(2)
N3 C21 H21 . . 119.0
C22 C21 H21 . . 119.0
C23 C22 C21 . . 119.0(2)
C23 C22 H22 . . 120.5
C21 C22 H22 . . 120.5
C22 C23 C24 . . 119.3(2)
C22 C23 H23 . . 120.4
C24 C23 H23 . . 120.4
C25 C24 C23 . . 118.8(2)
C25 C24 H24 . . 120.6
C23 C24 H24 . . 120.6
N3 C25 C24 . . 121.6(2)
N3 C25 C26 . . 114.31(18)
C24 C25 C26 . . 124.1(2)
N4 C26 C27 . . 121.4(2)
N4 C26 C25 . . 114.39(18)
C27 C26 C25 . . 124.2(2)
C28 C27 C26 . . 119.0(2)
C28 C27 H27 . . 120.5
C26 C27 H27 . . 120.5
C27 C28 C29 . . 119.5(2)
C27 C28 H28 . . 120.2
C29 C28 H28 . . 120.2
C30 C29 C28 . . 118.5(2)
C30 C29 H29 . . 120.8
C28 C29 H29 . . 120.8
N4 C30 C29 . . 122.5(2)
N4 C30 H30 . . 118.8
C29 C30 H30 . . 118.8
C32 C31 C40 . . 119.22(18)
C32 C31 P3 . . 118.42(15)
C40 C31 P3 . . 122.35(15)
C31 C32 C33 . . 121.50(19)
C31 C32 H32 . . 119.3
C33 C32 H32 . . 119.3
C34 C33 C32 . . 121.06(19)
C34 C33 H33 . . 119.5
C32 C33 H33 . . 119.5
C33 C34 C35 . . 119.52(18)
C33 C34 P4 . . 118.40(16)
C35 C34 P4 . . 122.08(15)
C36 C35 C40 . . 118.69(18)
C36 C35 C34 . . 122.01(19)
C40 C35 C34 . . 119.30(18)
C37 C36 C35 . . 121.0(2)
C37 C36 H36 . . 119.5
C35 C36 H36 . . 119.5
C36 C37 C38 . . 120.6(2)
C36 C37 H37 . . 119.7
C38 C37 H37 . . 119.7
C39 C38 C37 . . 120.2(2)
C39 C38 H38 . . 119.9
C37 C38 H38 . . 119.9
C38 C39 C40 . . 121.1(2)
C38 C39 H39 . . 119.5
C40 C39 H39 . . 119.5
C39 C40 C35 . . 118.46(19)
C39 C40 C31 . . 122.17(19)
C35 C40 C31 . . 119.38(18)
O1 Cu1 O6 . 2_667 92.52(6)
O1 Cu1 N1 . . 170.86(7)
O6 Cu1 N1 2_667 . 92.55(7)
O1 Cu1 N2 . . 92.40(7)
O6 Cu1 N2 2_667 . 162.51(7)
N1 Cu1 N2 . . 80.58(7)
O1 Cu1 O2 . . 92.30(6)
O6 Cu1 O2 2_667 . 102.33(6)
N1 Cu1 O2 . . 94.04(7)
N2 Cu1 O2 . . 94.23(6)
O14 Cu2 O8 2_566 . 96.47(6)
O14 Cu2 N4 2_566 . 89.96(7)
O8 Cu2 N4 . . 170.09(7)
O14 Cu2 N3 2_566 . 163.94(7)
O8 Cu2 N3 . . 91.66(7)
N4 Cu2 N3 . . 80.34(7)
O14 Cu2 O9 2_566 . 95.54(6)
O8 Cu2 O9 . . 87.24(6)
N4 Cu2 O9 . . 99.68(7)
N3 Cu2 O9 . . 98.67(7)
C1 N1 C5 . . 119.28(19)
C1 N1 Cu1 . . 125.31(15)
C5 N1 Cu1 . . 115.36(14)
C10 N2 C6 . . 119.27(18)
C10 N2 Cu1 . . 125.64(15)
C6 N2 Cu1 . . 115.04(14)
C21 N3 C25 . . 119.32(19)
C21 N3 Cu2 . . 125.53(15)
C25 N3 Cu2 . . 115.02(14)
C30 N4 C26 . . 119.13(19)
C30 N4 Cu2 . . 125.25(15)
C26 N4 Cu2 . . 115.39(14)
P1 O1 Cu1 . . 141.90(10)
Cu1 O2 H2W . . 113.4(18)
Cu1 O2 H3W . . 125.8(18)
H2W O2 H3W . . 106.(2)
P1 O3 H3O . . 108.8(19)
P2 O5 H5O . . 111.9(18)
P2 O6 Cu1 . 2_667 135.63(9)
P3 O8 Cu2 . . 151.37(10)
Cu2 O9 H9W . . 116.5(19)
Cu2 O9 H10W . . 107.1(18)
H9W O9 H10W . . 111.(2)
P3 O10 H10O . . 114.1(19)
P4 O12 H12O . . 113.7(19)
P4 O14 Cu2 . 2_566 151.81(11)
H15W O15 H16W . . 106.(2)
O4 P1 O1 . . 114.99(9)
O4 P1 O3 . . 107.48(9)
O1 P1 O3 . . 110.85(9)
O4 P1 C11 . . 110.83(9)
O1 P1 C11 . . 106.73(9)
O3 P1 C11 . . 105.59(9)
O6 P2 O7 . . 116.82(9)
O6 P2 O5 . . 107.00(8)
O7 P2 O5 . . 109.40(8)
O6 P2 C14 . . 107.58(9)
O7 P2 C14 . . 108.51(9)
O5 P2 C14 . . 107.12(9)
O8 P3 O11 . . 116.18(9)
O8 P3 O10 . . 106.58(9)
O11 P3 O10 . . 110.04(9)
O8 P3 C31 . . 108.43(9)
O11 P3 C31 . . 108.71(9)
O10 P3 C31 . . 106.47(9)
O13 P4 O14 . . 114.60(9)
O13 P4 O12 . . 106.84(9)
O14 P4 O12 . . 110.51(9)
O13 P4 C34 . . 111.23(9)
O14 P4 C34 . . 106.93(9)
O12 P4 C34 . . 106.48(9)

loop_
_geom_bond_atom_site_label_1
_geom_bond_atom_site_label_2
_geom_bond_site_symmetry_2
_geom_bond_distance
C1 N1 . 1.337(3)
C1 C2 . 1.388(3)
C1 H1 . 0.95
C2 C3 . 1.381(3)
C2 H2 . 0.95
C3 C4 . 1.389(3)
C3 H3 . 0.95
C4 C5 . 1.390(3)
C4 H4 . 0.95
C5 N1 . 1.353(3)
C5 C6 . 1.476(3)
C6 N2 . 1.354(3)
C6 C7 . 1.389(3)
C7 C8 . 1.387(3)
C7 H7 . 0.95
C8 C9 . 1.384(3)
C8 H8 . 0.95
C9 C10 . 1.384(3)
C9 H9 . 0.95
C10 N2 . 1.334(3)
C10 H10 . 0.95
C11 C12 . 1.370(3)
C11 C20 . 1.433(3)
C11 P1 . 1.816(2)
C12 C13 . 1.409(3)
C12 H12 . 0.95
C13 C14 . 1.376(3)
C13 H13 . 0.95
C14 C15 . 1.431(3)
C14 P2 . 1.807(2)
C15 C16 . 1.418(3)
C15 C20 . 1.432(3)
C16 C17 . 1.370(3)
C16 H16 . 0.95
C17 C18 . 1.408(3)
C17 H17 . 0.95
C18 C19 . 1.367(3)
C18 H18 . 0.95
C19 C20 . 1.418(3)
C19 H19 . 0.95
C21 N3 . 1.338(3)
C21 C22 . 1.386(3)
C21 H21 . 0.95
C22 C23 . 1.383(4)
C22 H22 . 0.95
C23 C24 . 1.389(3)
C23 H23 . 0.95
C24 C25 . 1.388(3)
C24 H24 . 0.95
C25 N3 . 1.352(3)
C25 C26 . 1.476(3)
C26 N4 . 1.353(3)
C26 C27 . 1.389(3)
C27 C28 . 1.382(3)
C27 H27 . 0.95
C28 C29 . 1.387(4)
C28 H28 . 0.95
C29 C30 . 1.383(3)
C29 H29 . 0.95
C30 N4 . 1.337(3)
C30 H30 . 0.95
C31 C32 . 1.374(3)
C31 C40 . 1.435(3)
C31 P3 . 1.805(2)
C32 C33 . 1.410(3)
C32 H32 . 0.95
C33 C34 . 1.373(3)
C33 H33 . 0.95
C34 C35 . 1.436(3)
C34 P4 . 1.810(2)
C35 C36 . 1.418(3)
C35 C40 . 1.429(3)
C36 C37 . 1.371(3)
C36 H36 . 0.95
C37 C38 . 1.403(3)
C37 H37 . 0.95
C38 C39 . 1.371(3)
C38 H38 . 0.95
C39 C40 . 1.425(3)
C39 H39 . 0.95
Cu1 O1 . 1.9252(15)
Cu1 O6 2_667 1.9463(15)
Cu1 N1 . 2.0053(18)
Cu1 N2 . 2.0104(18)
Cu1 O2 . 2.2342(15)
Cu2 O14 2_566 1.9204(15)
Cu2 O8 . 1.9392(15)
Cu2 N4 . 2.0006(18)
Cu2 N3 . 2.0160(18)
Cu2 O9 . 2.2075(16)
O1 P1 . 1.5074(15)
O2 H2W . 0.832(16)
O2 H3W . 0.838(16)
O3 P1 . 1.5864(16)
O3 H3O . 0.808(17)
O4 P1 . 1.4972(15)
O5 P2 . 1.5718(15)
O5 H5O . 0.839(17)
O6 P2 . 1.5029(15)
O6 Cu1 2_667 1.9463(15)
O7 P2 . 1.5151(15)
O8 P3 . 1.4993(15)
O9 H9W . 0.819(16)
O9 H10W . 0.825(16)
O10 P3 . 1.5727(16)
O10 H10O . 0.818(17)
O11 P3 . 1.5107(15)
O12 P4 . 1.5811(16)
O12 H12O . 0.808(17)
O13 P4 . 1.4938(15)
O14 P4 . 1.5066(15)
O14 Cu2 2_566 1.9204(15)
O15 H15W . 0.846(16)
O15 H16W . 0.833(16)

loop_
_geom_hbond_atom_site_label_D
_geom_hbond_atom_site_label_H
_geom_hbond_atom_site_label_A
_geom_hbond_site_symmetry_A
_geom_hbond_distance_DH
_geom_hbond_distance_HA
_geom_hbond_distance_DA
_geom_hbond_angle_DHA
C1 H1 O6 2_667 0.95 2.53 3.016(3) 112.2
C4 H4 O13 1_645 0.95 2.62 3.421(3) 142.7
C7 H7 O12 1_645 0.95 2.57 3.492(3) 164.5
C10 H10 O1 . 0.95 2.47 2.994(3) 114.7
C21 H21 O8 . 0.95 2.46 2.980(3) 114.0
C27 H27 O3 2_656 0.95 2.56 3.446(3) 154.8
C30 H30 O14 2_566 0.95 2.43 2.914(3) 111.6
C33 H33 O9 2_566 0.95 2.63 3.575(3) 174.1
O2 H2W O4 2_657 0.832(16) 1.967(17) 2.790(2) 170.(2)
O2 H3W O13 2_667 0.838(16) 1.961(17) 2.790(2) 170.(2)
O3 H3O O7 2_667 0.808(17) 1.825(17) 2.630(2) 174.(3)
O5 H5O O11 1_556 0.839(17) 1.764(17) 2.603(2) 178.(3)
O9 H9W O15 . 0.819(16) 1.809(17) 2.626(2) 175.(3)
O10 H10O O7 1_554 0.818(17) 1.814(17) 2.630(2) 175.(3)
O12 H12O O11 2_566 0.808(17) 1.804(17) 2.611(2) 177.(3)
O15 H15W O13 1_545 0.846(16) 1.888(18) 2.710(2) 164.(2)
O15 H16W O4 . 0.833(16) 1.885(16) 2.716(2) 177.(2)

loop_
_geom_torsion_atom_site_label_1
_geom_torsion_atom_site_label_2
_geom_torsion_atom_site_label_3
_geom_torsion_atom_site_label_4
_geom_torsion_site_symmetry_1
_geom_torsion
N1 C1 C2 C3 . 0.2(3)
C1 C2 C3 C4 . -1.3(3)
C2 C3 C4 C5 . 0.4(3)
C3 C4 C5 N1 . 1.7(3)
C3 C4 C5 C6 . -178.9(2)
N1 C5 C6 N2 . 5.5(3)
C4 C5 C6 N2 . -173.9(2)
N1 C5 C6 C7 . -174.1(2)
C4 C5 C6 C7 . 6.4(3)
N2 C6 C7 C8 . 2.3(3)
C5 C6 C7 C8 . -178.1(2)
C6 C7 C8 C9 . -0.7(3)
C7 C8 C9 C10 . -1.3(3)
C8 C9 C10 N2 . 1.9(3)
C20 C11 C12 C13 . 2.4(3)
P1 C11 C12 C13 . -177.32(15)
C11 C12 C13 C14 . 0.3(3)
C12 C13 C14 C15 . -1.4(3)
C12 C13 C14 P2 . -176.86(15)
C13 C14 C15 C16 . -178.78(19)
P2 C14 C15 C16 . -3.5(3)
C13 C14 C15 C20 . -0.3(3)
P2 C14 C15 C20 . 174.96(15)
C14 C15 C16 C17 . 175.5(2)
C20 C15 C16 C17 . -3.0(3)
C15 C16 C17 C18 . 0.8(3)
C16 C17 C18 C19 . 1.9(3)
C17 C18 C19 C20 . -2.4(3)
C18 C19 C20 C15 . 0.1(3)
C18 C19 C20 C11 . -178.9(2)
C16 C15 C20 C19 . 2.5(3)
C14 C15 C20 C19 . -175.99(18)
C16 C15 C20 C11 . -178.48(19)
C14 C15 C20 C11 . 3.0(3)
C12 C11 C20 C19 . 174.88(19)
P1 C11 C20 C19 . -5.4(3)
C12 C11 C20 C15 . -4.1(3)
P1 C11 C20 C15 . 175.68(15)
N3 C21 C22 C23 . 1.5(4)
C21 C22 C23 C24 . -1.2(4)
C22 C23 C24 C25 . -0.3(3)
C23 C24 C25 N3 . 1.5(3)
C23 C24 C25 C26 . -179.4(2)
N3 C25 C26 N4 . -1.4(3)
C24 C25 C26 N4 . 179.6(2)
N3 C25 C26 C27 . 178.0(2)
C24 C25 C26 C27 . -1.1(3)
N4 C26 C27 C28 . -0.9(3)
C25 C26 C27 C28 . 179.8(2)
C26 C27 C28 C29 . -0.9(4)
C27 C28 C29 C30 . 1.7(4)
C28 C29 C30 N4 . -0.7(4)
C40 C31 C32 C33 . 1.3(3)
P3 C31 C32 C33 . -179.83(16)
C31 C32 C33 C34 . -0.9(3)
C32 C33 C34 C35 . -0.7(3)
C32 C33 C34 P4 . 178.89(16)
C33 C34 C35 C36 . -178.17(19)
P4 C34 C35 C36 . 2.3(3)
C33 C34 C35 C40 . 1.7(3)
P4 C34 C35 C40 . -177.85(15)
C40 C35 C36 C37 . 0.8(3)
C34 C35 C36 C37 . -179.4(2)
C35 C36 C37 C38 . 0.3(3)
C36 C37 C38 C39 . -0.6(3)
C37 C38 C39 C40 . -0.2(3)
C38 C39 C40 C35 . 1.2(3)
C38 C39 C40 C31 . -178.9(2)
C36 C35 C40 C39 . -1.5(3)
C34 C35 C40 C39 . 178.61(19)
C36 C35 C40 C31 . 178.62(18)
C34 C35 C40 C31 . -1.2(3)
C32 C31 C40 C39 . 179.9(2)
P3 C31 C40 C39 . 1.1(3)
C32 C31 C40 C35 . -0.2(3)
P3 C31 C40 C35 . -179.06(15)
C2 C1 N1 C5 . 1.8(3)
C2 C1 N1 Cu1 . -175.56(16)
C4 C5 N1 C1 . -2.8(3)
C6 C5 N1 C1 . 177.72(18)
C4 C5 N1 Cu1 . 174.84(16)
C6 C5 N1 Cu1 . -4.6(2)
C9 C10 N2 C6 . -0.4(3)
C9 C10 N2 Cu1 . -177.75(15)
C7 C6 N2 C10 . -1.7(3)
C5 C6 N2 C10 . 178.62(18)
C7 C6 N2 Cu1 . 175.89(16)
C5 C6 N2 Cu1 . -3.8(2)
C22 C21 N3 C25 . -0.2(3)
C22 C21 N3 Cu2 . -175.90(17)
C24 C25 N3 C21 . -1.3(3)
C26 C25 N3 C21 . 179.60(19)
C24 C25 N3 Cu2 . 174.82(17)
C26 C25 N3 Cu2 . -4.3(2)
C29 C30 N4 C26 . -1.1(3)
C29 C30 N4 Cu2 . 173.19(17)
C27 C26 N4 C30 . 1.9(3)
C25 C26 N4 C30 . -178.76(19)
C27 C26 N4 Cu2 . -172.92(16)
C25 C26 N4 Cu2 . 6.4(2)
Cu1 O1 P1 O4 . 125.93(15)
Cu1 O1 P1 O3 . 3.78(18)
Cu1 O1 P1 C11 . -110.72(15)
C12 C11 P1 O4 . 132.05(16)
C20 C11 P1 O4 . -47.71(19)
C12 C11 P1 O1 . 6.15(19)
C20 C11 P1 O1 . -173.61(16)
C12 C11 P1 O3 . -111.86(17)
C20 C11 P1 O3 . 68.38(18)
Cu1 O6 P2 O7 2_667 -29.94(16)
Cu1 O6 P2 O5 2_667 93.01(14)
Cu1 O6 P2 C14 2_667 -152.17(12)
C13 C14 P2 O6 . 117.58(16)
C15 C14 P2 O6 . -57.76(18)
C13 C14 P2 O7 . -9.66(18)
C15 C14 P2 O7 . 175.00(16)
C13 C14 P2 O5 . -127.67(16)
C15 C14 P2 O5 . 56.99(18)
Cu2 O8 P3 O11 . 6.9(2)
Cu2 O8 P3 O10 . -116.1(2)
Cu2 O8 P3 C31 . 129.6(2)
C32 C31 P3 O8 . -125.40(17)
C40 C31 P3 O8 . 53.45(19)
C32 C31 P3 O11 . 1.74(19)
C40 C31 P3 O11 . -179.41(16)
C32 C31 P3 O10 . 120.26(17)
C40 C31 P3 O10 . -60.90(18)
Cu2 O14 P4 O13 2_566 -145.65(19)
Cu2 O14 P4 O12 2_566 -24.9(2)
Cu2 O14 P4 C34 2_566 90.6(2)
C33 C34 P4 O13 . -128.78(17)
C35 C34 P4 O13 . 50.76(19)
C33 C34 P4 O14 . -2.98(19)
C35 C34 P4 O14 . 176.56(16)
C33 C34 P4 O12 . 115.18(17)
C35 C34 P4 O12 . -65.28(18)
